data_4064829
loop_
_publ_author_name
'Milosevic, Sandra'
'Banide, Emilie V.'
'M\"uller-Bunz, Helge'
'Gilheany, Declan G.'
'McGlinchey, Michael J.'

_publ_section_title
;
 \k1- and \k2-Complexes of Fluorenylidene--Allenyl Phosphines and
 Phosphine Oxides with Palladium Chloride and Iron Carbonyl: Displacement
 of Trimethylsilyl by Diphenylphosphino via a Stabilized Carbanion
;
_journal_issue 14
_journal_name_full Organometallics
_journal_page_first 3804
_journal_paper_doi 10.1021/om200357v
_journal_volume 30
_journal_year 2011
_chemical_formula_moiety 'C54 H36 O2 P2, 2 (C H Cl3)'
_chemical_formula_sum 'C56 H38 Cl6 O2 P2'
_chemical_formula_weight 1017.50
_chemical_name_systematic
; 
 ? 
;
_space_group_IT_number 14
_symmetry_cell_setting monoclinic
_symmetry_space_group_name_Hall '-P 2ybc'
_symmetry_space_group_name_H-M 'P 1 21/c 1'
_atom_sites_solution_hydrogens difmap
_atom_sites_solution_primary direct
_atom_sites_solution_secondary difmap
_audit_creation_method SHELXL-97
_cell_angle_alpha 90.00
_cell_angle_beta 93.615(2)
_cell_angle_gamma 90.00
_cell_formula_units_Z 2
_cell_length_a 9.7769(9)
_cell_length_b 12.4243(12)
_cell_length_c 19.6343(18)
_cell_measurement_reflns_used 8950
_cell_measurement_temperature 100(2)
_cell_measurement_theta_max 26.10
_cell_measurement_theta_min 2.09
_cell_volume 2380.3(4)
_computing_cell_refinement 'Bruker SAINT'
_computing_data_collection 'Bruker SMART'
_computing_data_reduction 'Bruker SAINT'
_computing_molecular_graphics 'Bruker SHELXTL'
_computing_publication_material 'Bruker SHELXTL'
_computing_structure_refinement 'SHELXL-97 (Sheldrick, 2008)'
_computing_structure_solution 'SHELXS-97 (Sheldrick, 2008)'
_diffrn_ambient_temperature 100(2)
_diffrn_detector_area_resol_mean 8.366
_diffrn_measured_fraction_theta_full 0.993
_diffrn_measured_fraction_theta_max 0.993
_diffrn_measurement_device_type 'CCD area detector'
_diffrn_measurement_method '\f and \w scans'
_diffrn_radiation_monochromator graphite
_diffrn_radiation_source 'sealed tube'
_diffrn_radiation_type MoK\a
_diffrn_radiation_wavelength 0.71073
_diffrn_reflns_av_R_equivalents 0.0386
_diffrn_reflns_av_sigmaI/netI 0.0213
_diffrn_reflns_limit_h_max 12
_diffrn_reflns_limit_h_min -12
_diffrn_reflns_limit_k_max 15
_diffrn_reflns_limit_k_min -15
_diffrn_reflns_limit_l_max 24
_diffrn_reflns_limit_l_min -24
_diffrn_reflns_number 41568
_diffrn_reflns_theta_full 26.47
_diffrn_reflns_theta_max 26.47
_diffrn_reflns_theta_min 2.08
_exptl_absorpt_coefficient_mu 0.472
_exptl_absorpt_correction_T_max 0.9543
_exptl_absorpt_correction_T_min 0.8294
_exptl_absorpt_correction_type multi-scan
_exptl_absorpt_process_details
; 
 SADABS v.2.10 (Bruker,2003) was used for absorption correction. 
 R(int) for selected reflections was 0.062 before and 0.032 after 
 correction. The Ratio of minimum to maximum transmission is 0.869120. 
 The \l/2 correction factor is 0.0015 
;
_exptl_crystal_colour colourless
_exptl_crystal_density_diffrn 1.420
_exptl_crystal_density_method 'not measured'
_exptl_crystal_description block
_exptl_crystal_F_000 1044
_exptl_crystal_size_max 0.30
_exptl_crystal_size_mid 0.20
_exptl_crystal_size_min 0.10
_refine_diff_density_max 0.474
_refine_diff_density_min -0.329
_refine_diff_density_rms 0.059
_refine_ls_extinction_method none
_refine_ls_goodness_of_fit_ref 1.037
_refine_ls_hydrogen_treatment refall
_refine_ls_matrix_type full
_refine_ls_number_parameters 387
_refine_ls_number_reflns 4879
_refine_ls_number_restraints 3
_refine_ls_restrained_S_all 1.038
_refine_ls_R_factor_all 0.0424
_refine_ls_R_factor_gt 0.0369
_refine_ls_shift/su_max 0.002
_refine_ls_shift/su_mean 0.000
_refine_ls_structure_factor_coef Fsqd
_refine_ls_weighting_details 'calc w=1/[\s^2^(Fo^2^)+(0.0489P)^2^+1.4368P] where P=(Fo^2^+2Fc^2^)/3'
_refine_ls_weighting_scheme calc
_refine_ls_wR_factor_gt 0.0910
_refine_ls_wR_factor_ref 0.0945
_reflns_number_gt 4328
_reflns_number_total 4879
_reflns_threshold_expression I>2\s(I)
_cod_data_source_file om200357v_si_001.cif
_cod_data_source_block mjm349(33)
_cod_original_sg_symbol_H-M 'P 21/c'
_cod_database_code 4064829

loop_
_symmetry_equiv_pos_as_xyz
'x, y, z'
'-x, y+1/2, -z+1/2'
'-x, -y, -z'
'x, -y-1/2, z-1/2'

loop_
_atom_site_label
_atom_site_type_symbol
_atom_site_fract_x
_atom_site_fract_y
_atom_site_fract_z
_atom_site_U_iso_or_equiv
_atom_site_adp_type
_atom_site_occupancy
_atom_site_symmetry_multiplicity
_atom_site_calc_flag
_atom_site_refinement_flags
_atom_site_disorder_assembly
_atom_site_disorder_group
C1 C 0.68603(17) 0.30024(14) 0.37620(9) 0.0217(3) Uani 1 1 d . . .
H1 H 0.752(2) 0.3471(16) 0.3567(9) 0.020(5) Uiso 1 1 d . . .
C2 C 0.57637(19) 0.25886(15) 0.33591(9) 0.0258(4) Uani 1 1 d . . .
H2 H 0.565(2) 0.2778(17) 0.2881(11) 0.033(6) Uiso 1 1 d . . .
C3 C 0.48147(18) 0.19101(15) 0.36328(9) 0.0263(4) Uani 1 1 d . . .
H3 H 0.406(2) 0.1635(17) 0.3347(10) 0.029(5) Uiso 1 1 d . . .
C4 C 0.49316(17) 0.16263(14) 0.43170(9) 0.0227(4) Uani 1 1 d . . .
H4 H 0.426(2) 0.1162(16) 0.4518(10) 0.024(5) Uiso 1 1 d . . .
C4A C 0.60125(16) 0.20439(13) 0.47243(8) 0.0189(3) Uani 1 1 d . . .
C4B C 0.63694(17) 0.19190(13) 0.54526(9) 0.0193(3) Uani 1 1 d . . .
C5 C 0.57586(19) 0.13232(14) 0.59492(10) 0.0249(4) Uani 1 1 d . . .
H5 H 0.494(2) 0.0921(18) 0.5841(11) 0.034(6) Uiso 1 1 d . . .
C6 C 0.6336(2) 0.13513(15) 0.66109(10) 0.0293(4) Uani 1 1 d . . .
H6 H 0.590(2) 0.0938(18) 0.6967(11) 0.034(6) Uiso 1 1 d . . .
C7 C 0.7493(2) 0.19683(15) 0.67786(9) 0.0282(4) Uani 1 1 d . . .
H7 H 0.785(2) 0.1983(17) 0.7235(11) 0.031(5) Uiso 1 1 d . . .
C8 C 0.81084(18) 0.25711(14) 0.62881(9) 0.0230(4) Uani 1 1 d . . .
H8 H 0.889(2) 0.3013(16) 0.6408(10) 0.025(5) Uiso 1 1 d . . .
C8A C 0.75429(16) 0.25399(12) 0.56253(8) 0.0180(3) Uani 1 1 d . . .
C9 C 0.79721(16) 0.30806(12) 0.50018(8) 0.0166(3) Uani 1 1 d . . .
C9A C 0.69700(16) 0.27341(12) 0.44450(8) 0.0176(3) Uani 1 1 d . . .
C10 C 0.90000(16) 0.37531(12) 0.49663(8) 0.0166(3) Uani 1 1 d . . .
C11 C 1.00498(16) 0.44058(12) 0.49512(8) 0.0149(3) Uani 1 1 d . . .
P P 1.17379(4) 0.38751(3) 0.47990(2) 0.01477(11) Uani 1 1 d . . .
O O 1.23310(12) 0.43849(9) 0.42018(6) 0.0207(3) Uani 1 1 d . . .
C12 C 1.27157(16) 0.40819(12) 0.55945(8) 0.0167(3) Uani 1 1 d . . .
C13 C 1.21063(17) 0.41289(14) 0.62169(9) 0.0206(3) Uani 1 1 d . . .
H13 H 1.114(2) 0.4088(17) 0.6235(10) 0.027(5) Uiso 1 1 d . . .
C14 C 1.29127(18) 0.42374(14) 0.68187(9) 0.0231(4) Uani 1 1 d . . .
H14 H 1.251(2) 0.4282(16) 0.7234(11) 0.026(5) Uiso 1 1 d . . .
C15 C 1.43214(19) 0.42982(14) 0.68031(9) 0.0239(4) Uani 1 1 d . . .
H15 H 1.484(2) 0.4376(16) 0.7215(11) 0.028(5) Uiso 1 1 d . . .
C16 C 1.49357(18) 0.42638(14) 0.61884(10) 0.0240(4) Uani 1 1 d . . .
H16 H 1.589(2) 0.4316(17) 0.6155(11) 0.033(6) Uiso 1 1 d . . .
C17 C 1.41367(17) 0.41521(13) 0.55823(9) 0.0198(3) Uani 1 1 d . . .
H17 H 1.4530(19) 0.4115(15) 0.5153(10) 0.019(5) Uiso 1 1 d . . .
C18 C 1.15323(16) 0.24446(13) 0.47045(8) 0.0183(3) Uani 1 1 d . . .
C19 C 1.18128(17) 0.17286(14) 0.52391(9) 0.0230(4) Uani 1 1 d . . .
H19 H 1.208(2) 0.1991(15) 0.5679(10) 0.022(5) Uiso 1 1 d . . .
C20 C 1.17187(19) 0.06289(15) 0.51215(11) 0.0294(4) Uani 1 1 d . . .
H20 H 1.192(2) 0.0145(18) 0.5480(11) 0.035(6) Uiso 1 1 d . . .
C21 C 1.13482(19) 0.02480(15) 0.44730(11) 0.0309(4) Uani 1 1 d . . .
H21 H 1.128(2) -0.0505(18) 0.4395(11) 0.034(6) Uiso 1 1 d . . .
C22 C 1.1062(2) 0.09566(16) 0.39447(11) 0.0310(4) Uani 1 1 d . . .
H22 H 1.079(2) 0.0727(18) 0.3488(12) 0.034(6) Uiso 1 1 d . . .
C23 C 1.11511(18) 0.20559(15) 0.40546(9) 0.0253(4) Uani 1 1 d . . .
H23 H 1.097(2) 0.2554(17) 0.3692(10) 0.028(5) Uiso 1 1 d . . .
C24 C 0.80969(18) 0.55738(15) 0.73428(9) 0.0252(4) Uani 1 1 d . . .
H24 H 0.763(2) 0.5553(15) 0.6896(11) 0.023(5) Uiso 1 1 d . . .
Cl1A Cl 0.76096(9) 0.44823(6) 0.78401(4) 0.03525(19) Uani 0.910(3) 1 d P A 1
Cl2A Cl 0.76754(13) 0.67936(7) 0.77232(3) 0.0509(3) Uani 0.910(3) 1 d P A 1
Cl3A Cl 0.98669(5) 0.55104(7) 0.72311(4) 0.0405(3) Uani 0.910(3) 1 d P A 1
Cl1B Cl 0.7917(17) 0.4343(13) 0.7720(10) 0.111(8) Uiso 0.090(3) 1 d PD A 2
Cl2B Cl 0.7066(11) 0.6470(9) 0.7759(5) 0.063(3) Uiso 0.090(3) 1 d PD A 2
Cl3B Cl 0.9810(6) 0.5973(7) 0.7491(4) 0.0375(19) Uiso 0.090(3) 1 d PD A 2

loop_
_atom_site_aniso_label
_atom_site_aniso_U_11
_atom_site_aniso_U_22
_atom_site_aniso_U_33
_atom_site_aniso_U_23
_atom_site_aniso_U_13
_atom_site_aniso_U_12
C1 0.0209(8) 0.0203(8) 0.0242(8) -0.0006(7) 0.0036(7) -0.0013(7)
C2 0.0254(9) 0.0309(10) 0.0210(9) -0.0019(7) 0.0003(7) 0.0003(7)
C3 0.0191(8) 0.0308(10) 0.0287(9) -0.0099(8) -0.0017(7) -0.0029(7)
C4 0.0180(8) 0.0216(8) 0.0291(9) -0.0067(7) 0.0050(7) -0.0038(7)
C4A 0.0175(8) 0.0148(8) 0.0248(8) -0.0033(6) 0.0047(6) 0.0015(6)
C4B 0.0185(8) 0.0150(8) 0.0247(8) -0.0019(6) 0.0047(6) 0.0017(6)
C5 0.0250(9) 0.0189(8) 0.0317(10) -0.0003(7) 0.0082(7) -0.0029(7)
C6 0.0367(10) 0.0249(9) 0.0274(9) 0.0061(8) 0.0103(8) 0.0006(8)
C7 0.0351(10) 0.0290(10) 0.0204(9) 0.0017(7) 0.0017(7) 0.0032(8)
C8 0.0220(9) 0.0222(8) 0.0247(9) -0.0009(7) 0.0006(7) 0.0015(7)
C8A 0.0178(8) 0.0129(7) 0.0235(8) -0.0007(6) 0.0038(6) 0.0021(6)
C9 0.0156(7) 0.0135(7) 0.0210(8) -0.0017(6) 0.0024(6) 0.0016(6)
C9A 0.0149(7) 0.0146(7) 0.0232(8) -0.0025(6) 0.0017(6) 0.0009(6)
C10 0.0170(8) 0.0161(7) 0.0165(7) -0.0005(6) -0.0004(6) 0.0044(6)
C11 0.0150(7) 0.0165(8) 0.0130(7) 0.0003(6) -0.0003(6) 0.0004(6)
P 0.0137(2) 0.0151(2) 0.0154(2) -0.00077(15) 0.00055(15) -0.00012(14)
O 0.0214(6) 0.0231(6) 0.0178(6) -0.0006(5) 0.0035(5) -0.0015(5)
C12 0.0183(8) 0.0134(7) 0.0178(8) 0.0001(6) -0.0025(6) -0.0001(6)
C13 0.0166(8) 0.0231(8) 0.0220(8) 0.0019(7) -0.0002(6) -0.0013(6)
C14 0.0256(9) 0.0259(9) 0.0177(8) 0.0019(7) 0.0012(7) -0.0021(7)
C15 0.0250(9) 0.0217(8) 0.0237(9) -0.0003(7) -0.0087(7) 0.0007(7)
C16 0.0162(8) 0.0220(8) 0.0332(10) -0.0018(7) -0.0032(7) 0.0008(7)
C17 0.0185(8) 0.0185(8) 0.0226(8) -0.0013(6) 0.0021(7) 0.0008(6)
C18 0.0149(7) 0.0160(8) 0.0242(8) -0.0032(6) 0.0029(6) 0.0010(6)
C19 0.0213(8) 0.0219(9) 0.0261(9) 0.0005(7) 0.0039(7) -0.0002(7)
C20 0.0244(9) 0.0205(9) 0.0438(11) 0.0062(8) 0.0064(8) 0.0010(7)
C21 0.0205(9) 0.0187(9) 0.0542(13) -0.0092(8) 0.0072(8) -0.0020(7)
C22 0.0266(10) 0.0285(10) 0.0376(11) -0.0143(8) 0.0004(8) -0.0024(8)
C23 0.0236(9) 0.0246(9) 0.0274(9) -0.0044(7) -0.0003(7) 0.0011(7)
C24 0.0229(9) 0.0318(10) 0.0206(9) -0.0014(7) -0.0018(7) 0.0007(7)
Cl1A 0.0336(3) 0.0409(4) 0.0305(3) 0.0083(3) -0.0045(3) -0.0147(3)
Cl2A 0.0870(7) 0.0373(4) 0.0284(3) -0.0052(3) 0.0037(3) 0.0240(4)
Cl3A 0.0216(3) 0.0585(5) 0.0412(4) 0.0149(4) 0.0013(2) 0.0009(2)

loop_
_atom_type_symbol
_atom_type_description
_atom_type_scat_dispersion_real
_atom_type_scat_dispersion_imag
_atom_type_scat_source
C C 0.0033 0.0016 'International Tables Vol C Tables 4.2.6.8 and 6.1.1.4'
H H 0.0000 0.0000 'International Tables Vol C Tables 4.2.6.8 and 6.1.1.4'
O O 0.0106 0.0060 'International Tables Vol C Tables 4.2.6.8 and 6.1.1.4'
P P 0.1023 0.0942 'International Tables Vol C Tables 4.2.6.8 and 6.1.1.4'
Cl Cl 0.1484 0.1585 'International Tables Vol C Tables 4.2.6.8 and 6.1.1.4'

loop_
_geom_angle_atom_site_label_1
_geom_angle_atom_site_label_2
_geom_angle_atom_site_label_3
_geom_angle
_geom_angle_site_symmetry_1
_geom_angle_site_symmetry_3
C9A C1 C2 118.28(16) . .
C9A C1 H1 121.3(11) . .
C2 C1 H1 120.4(11) . .
C3 C2 C1 121.01(17) . .
C3 C2 H2 118.9(13) . .
C1 C2 H2 120.1(13) . .
C4 C3 C2 120.90(16) . .
C4 C3 H3 119.3(12) . .
C2 C3 H3 119.8(12) . .
C4A C4 C3 118.51(16) . .
C4A C4 H4 119.8(12) . .
C3 C4 H4 121.7(12) . .
C4 C4A C9A 120.38(16) . .
C4 C4A C4B 130.74(16) . .
C9A C4A C4B 108.86(14) . .
C5 C4B C8A 120.24(16) . .
C5 C4B C4A 131.15(16) . .
C8A C4B C4A 108.60(14) . .
C6 C5 C4B 118.53(17) . .
C6 C5 H5 120.5(13) . .
C4B C5 H5 120.9(13) . .
C5 C6 C7 120.96(17) . .
C5 C6 H6 118.9(13) . .
C7 C6 H6 120.1(13) . .
C8 C7 C6 121.07(17) . .
C8 C7 H7 119.8(13) . .
C6 C7 H7 119.1(13) . .
C8A C8 C7 118.25(17) . .
C8A C8 H8 120.8(12) . .
C7 C8 H8 120.9(12) . .
C8 C8A C4B 120.94(15) . .
C8 C8A C9 130.44(15) . .
C4B C8A C9 108.62(14) . .
C10 C9 C8A 126.23(15) . .
C10 C9 C9A 128.12(15) . .
C8A C9 C9A 105.61(13) . .
C1 C9A C4A 120.90(15) . .
C1 C9A C9 130.76(15) . .
C4A C9A C9 108.31(14) . .
C11 C10 C9 177.79(17) . .
C10 C11 C11 123.49(18) . 3_766
C10 C11 P 119.97(12) . .
C11 C11 P 116.54(15) 3_766 .
O P C18 112.81(7) . .
O P C12 114.40(7) . .
C18 P C12 106.32(7) . .
O P C11 112.28(7) . .
C18 P C11 106.18(7) . .
C12 P C11 104.11(7) . .
C17 C12 C13 119.60(15) . .
C17 C12 P 118.04(12) . .
C13 C12 P 122.30(12) . .
C14 C13 C12 120.01(15) . .
C14 C13 H13 119.2(12) . .
C12 C13 H13 120.8(12) . .
C15 C14 C13 120.06(17) . .
C15 C14 H14 119.4(13) . .
C13 C14 H14 120.5(13) . .
C14 C15 C16 120.43(16) . .
C14 C15 H15 118.3(13) . .
C16 C15 H15 121.3(13) . .
C15 C16 C17 119.96(16) . .
C15 C16 H16 123.1(13) . .
C17 C16 H16 117.0(13) . .
C16 C17 C12 119.94(16) . .
C16 C17 H17 121.9(11) . .
C12 C17 H17 118.2(11) . .
C19 C18 C23 119.90(16) . .
C19 C18 P 122.66(13) . .
C23 C18 P 117.33(13) . .
C20 C19 C18 119.77(17) . .
C20 C19 H19 120.2(12) . .
C18 C19 H19 120.0(12) . .
C21 C20 C19 120.01(18) . .
C21 C20 H20 120.1(14) . .
C19 C20 H20 119.9(14) . .
C22 C21 C20 120.23(18) . .
C22 C21 H21 120.0(14) . .
C20 C21 H21 119.8(14) . .
C21 C22 C23 120.39(18) . .
C21 C22 H22 123.0(13) . .
C23 C22 H22 116.6(13) . .
C22 C23 C18 119.69(18) . .
C22 C23 H23 121.1(12) . .
C18 C23 H23 119.2(12) . .
Cl1B C24 Cl2B 106.8(6) . .
Cl1B C24 Cl3B 107.7(6) . .
Cl2B C24 Cl3B 108.5(4) . .
Cl2A C24 Cl1A 110.63(11) . .
Cl2A C24 Cl3A 110.59(11) . .
Cl1A C24 Cl3A 109.78(10) . .
Cl1B C24 H24 108.4(13) . .
Cl2B C24 H24 101.0(12) . .
Cl2A C24 H24 107.5(12) . .
Cl3B C24 H24 123.4(12) . .
Cl1A C24 H24 110.9(12) . .
Cl3A C24 H24 107.3(12) . .

loop_
_geom_bond_atom_site_label_1
_geom_bond_atom_site_label_2
_geom_bond_distance
_geom_bond_site_symmetry_2
C1 C9A 1.379(2) .
C1 C2 1.390(2) .
C1 H1 0.96(2) .
C2 C3 1.387(3) .
C2 H2 0.97(2) .
C3 C4 1.387(3) .
C3 H3 0.96(2) .
C4 C4A 1.385(2) .
C4 H4 0.98(2) .
C4A C9A 1.406(2) .
C4A C4B 1.459(2) .
C4B C5 1.389(2) .
C4B C8A 1.406(2) .
C5 C6 1.384(3) .
C5 H5 0.95(2) .
C6 C7 1.388(3) .
C6 H6 0.99(2) .
C7 C8 1.387(3) .
C7 H7 0.94(2) .
C8 C8A 1.382(2) .
C8 H8 0.96(2) .
C8A C9 1.480(2) .
C9 C10 1.312(2) .
C9 C9A 1.485(2) .
C10 C11 1.310(2) .
C11 C11 1.493(3) 3_766
C11 P 1.8194(16) .
P O 1.4827(12) .
P C18 1.7969(17) .
P C12 1.7975(16) .
C12 C17 1.394(2) .
C12 C13 1.394(2) .
C13 C14 1.385(2) .
C13 H13 0.95(2) .
C14 C15 1.382(3) .
C14 H14 0.93(2) .
C15 C16 1.382(3) .
C15 H15 0.93(2) .
C16 C17 1.389(2) .
C16 H16 0.95(2) .
C17 H17 0.950(19) .
C18 C19 1.390(2) .
C18 C23 1.393(2) .
C19 C20 1.388(3) .
C19 H19 0.94(2) .
C20 C21 1.385(3) .
C20 H20 0.94(2) .
C21 C22 1.376(3) .
C21 H21 0.95(2) .
C22 C23 1.385(3) .
C22 H22 0.96(2) .
C23 H23 0.95(2) .
C24 Cl1B 1.713(17) .
C24 Cl2B 1.740(10) .
C24 Cl2A 1.7503(19) .
C24 Cl3B 1.753(7) .
C24 Cl1A 1.754(2) .
C24 Cl3A 1.7598(19) .
C24 H24 0.96(2) .

loop_
_geom_torsion_atom_site_label_1
_geom_torsion_atom_site_label_2
_geom_torsion_atom_site_label_3
_geom_torsion_atom_site_label_4
_geom_torsion
_geom_torsion_site_symmetry_1
C9A C1 C2 C3 -1.0(3) .
C1 C2 C3 C4 0.1(3) .
C2 C3 C4 C4A 0.6(3) .
C3 C4 C4A C9A -0.4(2) .
C3 C4 C4A C4B 177.86(16) .
C4 C4A C4B C5 2.1(3) .
C9A C4A C4B C5 -179.50(17) .
C4 C4A C4B C8A -177.93(17) .
C9A C4A C4B C8A 0.48(18) .
C8A C4B C5 C6 -0.4(3) .
C4A C4B C5 C6 179.56(17) .
C4B C5 C6 C7 0.6(3) .
C5 C6 C7 C8 -0.3(3) .
C6 C7 C8 C8A -0.2(3) .
C7 C8 C8A C4B 0.4(2) .
C7 C8 C8A C9 -179.43(16) .
C5 C4B C8A C8 -0.1(2) .
C4A C4B C8A C8 179.95(15) .
C5 C4B C8A C9 179.78(15) .
C4A C4B C8A C9 -0.21(18) .
C8 C8A C9 C10 -2.5(3) .
C4B C8A C9 C10 177.72(15) .
C8 C8A C9 C9A 179.70(16) .
C4B C8A C9 C9A -0.13(17) .
C2 C1 C9A C4A 1.2(2) .
C2 C1 C9A C9 -177.00(16) .
C4 C4A C9A C1 -0.5(2) .
C4B C4A C9A C1 -179.10(15) .
C4 C4A C9A C9 178.05(14) .
C4B C4A C9A C9 -0.56(17) .
C10 C9 C9A C1 1.0(3) .
C8A C9 C9A C1 178.77(16) .
C10 C9 C9A C4A -177.37(16) .
C8A C9 C9A C4A 0.42(17) .
C10 C11 P O 123.21(13) .
C11 C11 P O -56.37(17) 3_766
C10 C11 P C18 -0.51(15) .
C11 C11 P C18 179.91(15) 3_766
C10 C11 P C12 -112.51(14) .
C11 C11 P C12 67.91(17) 3_766
O P C12 C17 -32.95(15) .
C18 P C12 C17 92.24(14) .
C11 P C12 C17 -155.85(13) .
O P C12 C13 149.72(13) .
C18 P C12 C13 -85.09(15) .
C11 P C12 C13 26.82(15) .
C17 C12 C13 C14 -0.4(3) .
P C12 C13 C14 176.85(13) .
C12 C13 C14 C15 -0.1(3) .
C13 C14 C15 C16 0.7(3) .
C14 C15 C16 C17 -0.9(3) .
C15 C16 C17 C12 0.4(3) .
C13 C12 C17 C16 0.3(2) .
P C12 C17 C16 -177.15(13) .
O P C18 C19 139.84(13) .
C12 P C18 C19 13.68(16) .
C11 P C18 C19 -96.78(14) .
O P C18 C23 -36.41(15) .
C12 P C18 C23 -162.57(13) .
C11 P C18 C23 86.98(14) .
C23 C18 C19 C20 0.3(2) .
P C18 C19 C20 -175.80(14) .
C18 C19 C20 C21 0.1(3) .
C19 C20 C21 C22 -0.5(3) .
C20 C21 C22 C23 0.5(3) .
C21 C22 C23 C18 0.0(3) .
C19 C18 C23 C22 -0.4(3) .
P C18 C23 C22 175.97(14) .
